data_9017814
loop_
_publ_author_name
'Ackermann, S.'
'Kunz, M.'
'Armbruster, T.'
'Schefer, J.'
'Hanni, H.'

_publ_section_title
;
 Cation distribution in a Fe-bearing K-feldspar from Itrongay, Madagascar:
 A combined neutron- and X-ray single-crystal diffraction study
 Note: Combined X-Ray, Neutron diffraction data, cell parameters from X-Ray data
;
_journal_name_full 'Schweizerische Mineralogische und Petrographische Mitteilungen'
_journal_page_first 345
_journal_page_last 354
_journal_volume 84
_journal_year 2004
_chemical_compound_source 'Itrongay, Madagascar'
_chemical_formula_sum 'Al0.9 Fe0.04 K0.895 Na0.105 O8 Si3.06'
_chemical_name_mineral Sanidine
_space_group_IT_number 12
_space_group_name_Hall '-C 2y'
_space_group_name_H-M_alt 'C 1 2/m 1'
_symmetry_space_group_name_H-M 'C 1 2/m 1'
_cell_angle_alpha 90
_cell_angle_beta 116.023
_cell_angle_gamma 90
_cell_length_a 8.5832
_cell_length_b 13.0076
_cell_length_c 7.1943
_cell_formula_units_Z 4
_cell_volume 721.789
_database_code_amcsd 0020557
_exptl_crystal_density_diffrn 2.557
_cod_data_source_file inputs/fixed/downloads/19/19894.cif
_cod_data_source_block 19894
_cod_original_formula_sum '(K.895 Na.105) Si3.06 Al.9 Fe.04 O8'
_cod_database_code 9017814

loop_
_space_group_symop_operation_xyz
x,y,z
1/2+x,1/2+y,z
x,-y,z
1/2+x,1/2-y,z
-x,y,-z
1/2-x,1/2+y,-z
-x,-y,-z
1/2-x,1/2-y,-z

loop_
_atom_site_aniso_label
_atom_site_aniso_U_11
_atom_site_aniso_U_22
_atom_site_aniso_U_33
_atom_site_aniso_U_12
_atom_site_aniso_U_13
_atom_site_aniso_U_23
K1M 0.01770 0.03340 0.02700 0.00000 0.00700 0.00000
Na1M 0.01770 0.03340 0.02700 0.00000 0.00700 0.00000
SiT1 0.01140 0.01180 0.00920 0.00220 0.00470 0.00110
AlT1 0.01140 0.01180 0.00920 0.00220 0.00470 0.00110
FeT1 0.01140 0.01180 0.00920 0.00220 0.00470 0.00110
SiT2 0.01100 0.00930 0.01070 0.00020 0.00420 -0.00010
AlT2 0.01100 0.00930 0.01070 0.00020 0.00420 -0.00010
O1 0.02060 0.01360 0.02050 0.00000 0.00210 0.00000
O2 0.02210 0.02100 0.01160 0.00230 0.00220 0.00170
O3 0.02490 0.02110 0.01730 0.00000 0.00930 0.00000
O4 0.01840 0.01800 0.01950 -0.00270 0.00630 -0.00330
O5 0.02310 0.03280 0.02440 0.00440 0.01460 -0.00070

loop_
_atom_site_label
_atom_site_fract_x
_atom_site_fract_y
_atom_site_fract_z
_atom_site_occupancy
_atom_site_U_iso_or_equiv
K1M 0.21471 0.50000 0.86190 0.89500 0.02700
Na1M 0.21471 0.50000 0.86190 0.10500 0.02700
SiT1 0.99057 0.18506 0.77623 0.65000 0.01070
AlT1 0.99057 0.18506 0.77623 0.33000 0.01070
FeT1 0.99057 0.18506 0.77623 0.02000 0.01070
SiT2 0.20953 0.38208 0.34432 0.88000 0.01050
AlT2 0.20953 0.38208 0.34432 0.12000 0.01050
O1 0.13820 0.50000 0.28500 1.00000 0.02070
O2 0.31989 0.37375 0.59434 1.00000 0.02010
O3 0.00000 0.14652 0.00000 1.00000 0.02100
O4 0.03536 0.31106 0.25850 1.00000 0.01930
O5 0.17230 0.14693 0.77260 1.00000 0.02520

loop_
_cod_related_entry_id
_cod_related_entry_database
_cod_related_entry_code
1 AMCSD 0020557
